data_7054916
loop_
_publ_author_name
'Wu, Ding-Er'
'Lu, Xiao-Lin'
'Xia, Min'

_publ_section_title
;
 Study on the solution and solid-state fluorescence of novel BF2complexes
 with (Z)-2-[phenanthridin-6(5H)-ylidene]-1-phenylethanone and its
 derivatives as ligands
;
_journal_issue 8
_journal_name_full 'New J. Chem.'
_journal_page_first 6465
_journal_paper_doi 10.1039/C5NJ00926J
_journal_volume 39
_journal_year 2015
_chemical_absolute_configuration unk
_chemical_formula_moiety 'C21 H14 B F2 N O'
_chemical_formula_sum 'C21 H14 B F2 N O'
_chemical_formula_weight 345.14
_chemical_melting_point 401.1(6)
_chemical_name_systematic '(Z)-2-(phenanthridin-6-yl)-1-phenylethenol difluoroboron'
_space_group_crystal_system orthorhombic
_space_group_IT_number 33
_space_group_name_Hall 'P 2c -2n'
_space_group_name_H-M_alt 'P n a 21'
_symmetry_space_group_name_Hall 'P 2c -2n'
_symmetry_space_group_name_H-M 'P n a 21'
_atom_sites_solution_hydrogens geom
_atom_sites_solution_primary direct
_atom_sites_solution_secondary difmap
_audit_creation_date 2014-07-01
_audit_creation_method
;
Olex2 1.2
(compiled 2014.03.20 svn.r2914 for OlexSys, GUI svn.r4816)
;
_audit_update_record
;
2014-07-01 deposited with the CCDC.
2015-06-10 downloaded from the CCDC.
;
_cell_angle_alpha 90.00
_cell_angle_beta 90.00
_cell_angle_gamma 90.00
_cell_formula_units_Z 8
_cell_length_a 30.2538(15)
_cell_length_b 7.7757(4)
_cell_length_c 13.4669(8)
_cell_measurement_reflns_used 3680
_cell_measurement_temperature 293(2)
_cell_measurement_theta_max 29.5311
_cell_measurement_theta_min 2.9396
_cell_volume 3168.0(3)
_computing_cell_refinement
;
CrysAlisPro, Agilent Technologies,
Version 1.171.35.11 (release 16-05-2011 CrysAlis171 .NET)
(compiled May 16 2011,17:55:39)
;
_computing_data_collection
;
CrysAlisPro, Agilent Technologies,
Version 1.171.35.11 (release 16-05-2011 CrysAlis171 .NET)
(compiled May 16 2011,17:55:39)
;
_computing_data_reduction
;
CrysAlisPro, Agilent Technologies,
Version 1.171.35.11 (release 16-05-2011 CrysAlis171 .NET)
(compiled May 16 2011,17:55:39)
;
_computing_molecular_graphics 'Olex2 (Dolomanov et al., 2009)'
_computing_publication_material 'Olex2 (Dolomanov et al., 2009)'
_computing_structure_refinement 'ShelXL (Sheldrick, 2008)'
_computing_structure_solution 'SHELXS-97 (Sheldrick, 1990)'
_diffrn_ambient_temperature 293.15
_diffrn_detector_area_resol_mean 10.3592
_diffrn_measured_fraction_theta_full 0.997
_diffrn_measured_fraction_theta_max 0.997
_diffrn_measurement_device_type 'Xcalibur, Atlas, Gemini ultra'
_diffrn_measurement_method '\w scans'
_diffrn_orient_matrix_UB_11 -0.0045513000
_diffrn_orient_matrix_UB_12 -0.0504799000
_diffrn_orient_matrix_UB_13 0.0189958000
_diffrn_orient_matrix_UB_21 -0.0192248000
_diffrn_orient_matrix_UB_22 0.0021813000
_diffrn_orient_matrix_UB_23 -0.0521093000
_diffrn_orient_matrix_UB_31 0.0126426000
_diffrn_orient_matrix_UB_32 -0.0148119000
_diffrn_orient_matrix_UB_33 -0.0724079000
_diffrn_radiation_monochromator graphite
_diffrn_radiation_type MoK\a
_diffrn_radiation_wavelength 0.71073
_diffrn_reflns_av_R_equivalents 0.0467
_diffrn_reflns_av_unetI/netI 0.0301
_diffrn_reflns_limit_h_max 33
_diffrn_reflns_limit_h_min -36
_diffrn_reflns_limit_k_max 9
_diffrn_reflns_limit_k_min -8
_diffrn_reflns_limit_l_max 11
_diffrn_reflns_limit_l_min -16
_diffrn_reflns_number 19065
_diffrn_reflns_theta_full 25.35
_diffrn_reflns_theta_max 25.35
_diffrn_reflns_theta_min 2.95
_diffrn_source 'Enhance (Mo) X-ray Source'
_exptl_absorpt_coefficient_mu 0.104
_exptl_absorpt_correction_T_max 1.00000
_exptl_absorpt_correction_T_min 0.80506
_exptl_absorpt_correction_type multi-scan
_exptl_absorpt_process_details
;
CrysAlisPro, Agilent Technologies,
Version 1.171.35.11 (release 16-05-2011 CrysAlis171 .NET)
(compiled May 16 2011,17:55:39)
Empirical absorption correction using spherical harmonics,
 implemented in SCALE3 ABSPACK scaling algorithm.
;
_exptl_crystal_colour yellow
_exptl_crystal_density_diffrn 1.447
_exptl_crystal_density_method 'not measured'
_exptl_crystal_description block
_exptl_crystal_F_000 1424
_exptl_crystal_preparation Luminescent
_exptl_crystal_recrystallization_method 'Re-crystallisation from solvent: CH2Cl2/hexane(1:1)'
_exptl_crystal_size_max 0.45
_exptl_crystal_size_mid 0.35
_exptl_crystal_size_min 0.32
_refine_diff_density_max 0.147
_refine_diff_density_min -0.156
_refine_diff_density_rms 0.035
_refine_ls_abs_structure_details 'Flack H D (1983), Acta Cryst. A39, 876-881'
_refine_ls_abs_structure_Flack 0.7(8)
_refine_ls_extinction_method none
_refine_ls_goodness_of_fit_ref 1.059
_refine_ls_hydrogen_treatment constr
_refine_ls_matrix_type full
_refine_ls_number_parameters 469
_refine_ls_number_reflns 3032
_refine_ls_number_restraints 1
_refine_ls_restrained_S_all 1.059
_refine_ls_R_factor_all 0.0525
_refine_ls_R_factor_gt 0.0372
_refine_ls_shift/su_max 0.000
_refine_ls_shift/su_mean 0.000
_refine_ls_structure_factor_coef Fsqd
_refine_ls_weighting_details 'calc w=1/[\s^2^(Fo^2^)+(0.0429P)^2^+0.1129P] where P=(Fo^2^+2Fc^2^)/3'
_refine_ls_weighting_scheme calc
_refine_ls_wR_factor_gt 0.0771
_refine_ls_wR_factor_ref 0.0848
_reflns_number_gt 2473
_reflns_number_total 3032
_reflns_threshold_expression >2sigma(I)
_cod_data_source_file c5nj00926j2.cif
_cod_data_source_block 1
_cod_depositor_comments
;
The following automatic conversions were performed:

'_chemical_melting_point' value '400.5-401.7' was changed to
'401.1(6)' - the average value was taken and precision was estimated.

Automatic conversion script
Id: cif_fix_values 3271 2015-04-21 07:52:19Z andrius 

 Adding full bibliography for 7054915--7054916.cif.
;
_cod_database_code 7054916
_chemical_oxdiff_formula 'c10 h10 n2 O8 B1 F5'
_reflns_odcompleteness_completeness 99.60
_reflns_odcompleteness_iscentric 1
_reflns_odcompleteness_theta 26.32
_olex2_refinement_description
;
1. Fixed Uiso
 At 1.2 times of:
  All C(H) groups
2.a Aromatic/amide H refined with riding coordinates:
 C2(H2), C3(H3), C4(H4), C5(H5), C8(H8), C9(H9), C10(H10), C11(H11), C14(H14),
 C17(H17), C18(H18), C19(H19), C20(H20), C21(H21), C23(H23), C24(H24), C25(H25),
  C26(H26), C29(H29), C30(H30), C31(H31), C32(H32), C35(H35), C38(H38),
 C39(H39), C40(H40), C41(H41), C42(H42)
;

loop_
_space_group_symop_id
_space_group_symop_operation_xyz
1 'x, y, z'
2 '-x, -y, z+1/2'
3 'x+1/2, -y+1/2, z'
4 '-x+1/2, y+1/2, z+1/2'

loop_
_atom_site_label
_atom_site_type_symbol
_atom_site_fract_x
_atom_site_fract_y
_atom_site_fract_z
_atom_site_U_iso_or_equiv
_atom_site_adp_type
_atom_site_occupancy
_atom_site_calc_flag
_atom_site_refinement_flags_posn
F1 F 0.21984(6) 1.0610(2) 0.31219(16) 0.0618(5) Uani 1 d .
F2 F 0.24180(5) 0.7869(2) 0.28731(16) 0.0620(5) Uani 1 d .
O1 O 0.18957(7) 0.8475(3) 0.40565(17) 0.0603(6) Uani 1 d .
N1 N 0.17011(7) 0.8685(3) 0.22459(18) 0.0372(5) Uani 1 d .
C1 C 0.18077(9) 0.9106(3) 0.1255(2) 0.0381(7) Uani 1 d .
C2 C 0.22243(10) 0.9786(4) 0.1023(3) 0.0493(8) Uani 1 d .
H2 H 0.2428 0.9988 0.1526 0.059 Uiso 1 calc R
C3 C 0.23317(11) 1.0154(4) 0.0060(3) 0.0572(9) Uani 1 d .
H3 H 0.2611 1.0584 -0.0086 0.069 Uiso 1 calc R
C4 C 0.20331(12) 0.9897(4) -0.0697(3) 0.0600(9) Uani 1 d .
H4 H 0.2110 1.0154 -0.1349 0.072 Uiso 1 calc R
C5 C 0.16242(11) 0.9262(4) -0.0480(3) 0.0533(8) Uani 1 d .
H5 H 0.1422 0.9100 -0.0992 0.064 Uiso 1 calc R
C6 C 0.15001(9) 0.8845(3) 0.0495(2) 0.0409(7) Uani 1 d .
C7 C 0.10733(9) 0.8104(3) 0.0721(2) 0.0406(7) Uani 1 d .
C8 C 0.07474(10) 0.7804(4) -0.0007(3) 0.0533(8) Uani 1 d .
H8 H 0.0800 0.8142 -0.0659 0.064 Uiso 1 calc R
C9 C 0.03569(10) 0.7028(4) 0.0227(3) 0.0582(9) Uani 1 d .
H9 H 0.0146 0.6838 -0.0263 0.070 Uiso 1 calc R
C10 C 0.02747(10) 0.6523(4) 0.1193(3) 0.0572(9) Uani 1 d .
H10 H 0.0010 0.5977 0.1346 0.069 Uiso 1 calc R
C11 C 0.05764(9) 0.6814(4) 0.1925(3) 0.0503(8) Uani 1 d .
H11 H 0.0515 0.6477 0.2573 0.060 Uiso 1 calc R
C12 C 0.09836(9) 0.7627(3) 0.1703(2) 0.0394(7) Uani 1 d .
C13 C 0.13081(9) 0.7964(3) 0.2472(2) 0.0369(7) Uani 1 d .
C14 C 0.12188(10) 0.7521(4) 0.3477(2) 0.0466(8) Uani 1 d .
H14 H 0.0947 0.7025 0.3625 0.056 Uiso 1 calc R
C15 C 0.15046(9) 0.7778(3) 0.4222(2) 0.0400(7) Uani 1 d .
C16 C 0.14222(10) 0.7322(3) 0.5273(2) 0.0427(7) Uani 1 d .
C17 C 0.10242(11) 0.6618(4) 0.5587(3) 0.0545(8) Uani 1 d .
H17 H 0.0801 0.6407 0.5127 0.065 Uiso 1 calc R
C18 C 0.09567(12) 0.6230(4) 0.6570(3) 0.0638(9) Uani 1 d .
H18 H 0.0687 0.5778 0.6772 0.077 Uiso 1 calc R
C19 C 0.12857(12) 0.6504(4) 0.7262(3) 0.0622(9) Uani 1 d .
H19 H 0.1238 0.6244 0.7927 0.075 Uiso 1 calc R
C20 C 0.16840(12) 0.7163(4) 0.6961(3) 0.0603(9) Uani 1 d .
H20 H 0.1910 0.7322 0.7421 0.072 Uiso 1 calc R
C21 C 0.17512(11) 0.7592(4) 0.5975(3) 0.0505(8) Uani 1 d .
H21 H 0.2020 0.8067 0.5780 0.061 Uiso 1 calc R
B1 B 0.20649(10) 0.8921(4) 0.3084(3) 0.0422(8) Uani 1 d .
F3 F 0.00791(6) 1.3146(2) 0.28108(17) 0.0708(6) Uani 1 d .
F4 F 0.02095(7) 1.0324(2) 0.26036(17) 0.0764(6) Uani 1 d .
O2 O 0.05969(7) 1.1767(4) 0.37665(18) 0.0706(7) Uani 1 d .
N2 N 0.07490(7) 1.2376(3) 0.19695(19) 0.0376(6) Uani 1 d .
C22 C 0.06193(9) 1.2392(3) 0.0964(2) 0.0397(7) Uani 1 d .
C23 C 0.01940(10) 1.1864(4) 0.0689(3) 0.0499(8) Uani 1 d .
H23 H -0.0006 1.1523 0.1176 0.060 Uiso 1 calc R
C24 C 0.00698(11) 1.1846(4) -0.0286(3) 0.0572(9) Uani 1 d .
H24 H -0.0211 1.1463 -0.0459 0.069 Uiso 1 calc R
C25 C 0.03576(12) 1.2391(4) -0.1022(3) 0.0644(10) Uani 1 d .
H25 H 0.0270 1.2390 -0.1684 0.077 Uiso 1 calc R
C26 C 0.07726(11) 1.2932(4) -0.0764(3) 0.0553(8) Uani 1 d .
H26 H 0.0965 1.3302 -0.1259 0.066 Uiso 1 calc R
C27 C 0.09149(10) 1.2942(4) 0.0232(2) 0.0421(7) Uani 1 d .
C28 C 0.13509(9) 1.3557(3) 0.0514(2) 0.0423(7) Uani 1 d .
C29 C 0.16585(10) 1.4185(4) -0.0181(3) 0.0530(8) Uani 1 d .
H29 H 0.1590 1.4156 -0.0854 0.064 Uiso 1 calc R
C30 C 0.20581(11) 1.4840(4) 0.0123(3) 0.0585(9) Uani 1 d .
H30 H 0.2259 1.5252 -0.0343 0.070 Uiso 1 calc R
C31 C 0.21604(10) 1.4885(4) 0.1117(3) 0.0549(9) Uani 1 d .
H31 H 0.2427 1.5362 0.1322 0.066 Uiso 1 calc R
C32 C 0.18756(9) 1.4240(3) 0.1806(3) 0.0497(8) Uani 1 d .
H32 H 0.1954 1.4249 0.2473 0.060 Uiso 1 calc R
C33 C 0.14628(9) 1.3557(3) 0.1521(2) 0.0403(7) Uani 1 d .
C34 C 0.11534(9) 1.2896(3) 0.2249(2) 0.0390(7) Uani 1 d .
C35 C 0.12736(10) 1.2801(4) 0.3263(2) 0.0467(8) Uani 1 d .
H35 H 0.1555 1.3166 0.3443 0.056 Uiso 1 calc R
C36 C 0.10057(9) 1.2219(3) 0.3981(2) 0.0425(7) Uani 1 d .
C37 C 0.11313(10) 1.2007(3) 0.5023(2) 0.0426(7) Uani 1 d .
C38 C 0.08273(10) 1.1351(4) 0.5700(2) 0.0497(8) Uani 1 d .
H38 H 0.0544 1.1060 0.5488 0.060 Uiso 1 calc R
C39 C 0.09420(13) 1.1127(4) 0.6683(3) 0.0614(9) Uani 1 d .
H39 H 0.0739 1.0661 0.7127 0.074 Uiso 1 calc R
C40 C 0.13554(12) 1.1593(4) 0.7004(3) 0.0620(10) Uani 1 d .
H40 H 0.1430 1.1458 0.7669 0.074 Uiso 1 calc R
C41 C 0.16605(12) 1.2259(4) 0.6348(3) 0.0606(9) Uani 1 d .
H41 H 0.1940 1.2574 0.6570 0.073 Uiso 1 calc R
C42 C 0.15494(10) 1.2456(4) 0.5366(3) 0.0543(9) Uani 1 d .
H42 H 0.1757 1.2895 0.4923 0.065 Uiso 1 calc R
B2 B 0.03957(11) 1.1883(4) 0.2804(3) 0.0448(8) Uani 1 d .

loop_
_atom_site_aniso_label
_atom_site_aniso_U_11
_atom_site_aniso_U_22
_atom_site_aniso_U_33
_atom_site_aniso_U_23
_atom_site_aniso_U_13
_atom_site_aniso_U_12
F1 0.0633(11) 0.0641(11) 0.0582(13) -0.0061(10) -0.0120(10) -0.0148(8)
F2 0.0446(10) 0.0889(12) 0.0524(13) -0.0007(10) -0.0051(9) 0.0200(8)
O1 0.0393(12) 0.1040(17) 0.0375(15) 0.0078(13) -0.0035(10) -0.0149(11)
N1 0.0314(12) 0.0425(12) 0.0377(16) -0.0007(10) -0.0021(11) 0.0034(9)
C1 0.0417(16) 0.0382(14) 0.0345(19) -0.0011(12) -0.0042(14) 0.0051(11)
C2 0.0483(19) 0.0560(17) 0.044(2) 0.0019(15) -0.0041(16) -0.0058(14)
C3 0.0566(19) 0.0649(19) 0.050(2) 0.0035(17) 0.0010(18) -0.0127(15)
C4 0.077(2) 0.0629(19) 0.040(2) 0.0082(17) -0.0022(19) -0.0128(17)
C5 0.065(2) 0.0545(17) 0.040(2) 0.0058(15) -0.0132(17) -0.0050(14)
C6 0.0453(16) 0.0366(14) 0.041(2) 0.0020(13) -0.0045(15) 0.0037(12)
C7 0.0439(16) 0.0356(13) 0.042(2) -0.0006(13) -0.0091(15) 0.0071(11)
C8 0.055(2) 0.0586(18) 0.046(2) 0.0011(15) -0.0140(17) 0.0044(15)
C9 0.049(2) 0.0643(19) 0.062(3) -0.0084(18) -0.0229(19) 0.0035(15)
C10 0.0425(18) 0.0655(19) 0.064(3) -0.0054(18) -0.0103(19) -0.0049(14)
C11 0.0409(17) 0.0585(17) 0.051(2) -0.0034(16) -0.0015(16) -0.0018(13)
C12 0.0377(16) 0.0373(13) 0.043(2) -0.0034(13) -0.0033(14) 0.0052(11)
C13 0.0361(16) 0.0372(14) 0.0372(19) -0.0059(13) -0.0023(13) 0.0042(11)
C14 0.0409(17) 0.0575(17) 0.042(2) -0.0029(14) -0.0007(15) -0.0052(13)
C15 0.0363(16) 0.0441(15) 0.040(2) -0.0009(13) 0.0018(14) 0.0072(12)
C16 0.0419(17) 0.0455(15) 0.041(2) -0.0006(14) 0.0028(15) 0.0063(12)
C17 0.0463(18) 0.0679(19) 0.049(2) 0.0092(17) 0.0003(16) 0.0017(15)
C18 0.060(2) 0.072(2) 0.059(3) 0.0166(19) 0.009(2) -0.0026(16)
C19 0.081(3) 0.066(2) 0.040(2) 0.0073(16) 0.008(2) 0.0020(18)
C20 0.064(2) 0.074(2) 0.043(2) -0.0035(17) -0.0064(19) 0.0040(17)
C21 0.0501(19) 0.0630(19) 0.038(2) -0.0116(15) 0.0019(16) -0.0021(13)
B1 0.0354(18) 0.0546(18) 0.037(2) -0.0061(16) -0.0059(16) 0.0000(14)
F3 0.0570(11) 0.0976(13) 0.0579(14) 0.0104(11) 0.0185(11) 0.0234(10)
F4 0.0967(15) 0.0754(12) 0.0572(14) 0.0044(10) 0.0137(12) -0.0387(10)
O2 0.0435(13) 0.131(2) 0.0373(15) 0.0158(14) 0.0001(12) -0.0171(13)
N2 0.0355(13) 0.0453(13) 0.0320(15) -0.0017(11) 0.0050(11) 0.0009(10)
C22 0.0395(16) 0.0434(15) 0.0362(19) -0.0012(13) 0.0049(14) 0.0057(11)
C23 0.0450(18) 0.0637(19) 0.041(2) -0.0034(15) 0.0018(16) -0.0018(13)
C24 0.0505(19) 0.071(2) 0.050(2) -0.0097(17) -0.0042(18) -0.0017(15)
C25 0.068(2) 0.083(2) 0.041(2) -0.0085(19) -0.004(2) 0.0065(18)
C26 0.061(2) 0.070(2) 0.035(2) 0.0014(16) 0.0072(17) 0.0025(16)
C27 0.0465(17) 0.0449(15) 0.0349(19) -0.0025(13) 0.0054(15) 0.0077(12)
C28 0.0456(17) 0.0396(14) 0.042(2) 0.0005(13) 0.0115(15) 0.0069(12)
C29 0.059(2) 0.0559(18) 0.044(2) 0.0026(15) 0.0153(17) 0.0032(14)
C30 0.057(2) 0.0555(18) 0.063(3) 0.0042(18) 0.0274(19) -0.0023(15)
C31 0.0449(18) 0.0528(18) 0.067(3) -0.0056(17) 0.0157(18) -0.0080(13)
C32 0.0455(18) 0.0528(17) 0.051(2) -0.0040(15) 0.0095(16) -0.0039(13)
C33 0.0408(16) 0.0377(14) 0.042(2) -0.0022(13) 0.0084(15) 0.0025(11)
C34 0.0373(16) 0.0397(14) 0.040(2) 0.0001(13) 0.0044(14) 0.0025(11)
C35 0.0398(17) 0.0585(18) 0.042(2) 0.0028(14) -0.0011(15) -0.0083(13)
C36 0.0360(16) 0.0502(16) 0.041(2) -0.0014(14) 0.0015(15) 0.0009(12)
C37 0.0473(18) 0.0448(15) 0.0356(19) -0.0017(13) 0.0000(15) 0.0049(12)
C38 0.0539(19) 0.0576(17) 0.038(2) -0.0012(15) 0.0030(16) -0.0001(14)
C39 0.074(2) 0.0674(19) 0.043(2) 0.0052(17) 0.0062(19) 0.0074(17)
C40 0.079(3) 0.070(2) 0.037(2) -0.0004(17) -0.009(2) 0.0204(18)
C41 0.059(2) 0.072(2) 0.050(2) -0.0070(18) -0.018(2) 0.0114(16)
C42 0.047(2) 0.068(2) 0.048(3) -0.0013(17) -0.0034(17) 0.0028(14)
B2 0.0378(18) 0.0584(19) 0.038(2) 0.0061(17) 0.0058(17) -0.0035(15)

loop_
_atom_type_symbol
_atom_type_description
_atom_type_scat_dispersion_real
_atom_type_scat_dispersion_imag
_atom_type_scat_source
C C 0.0033 0.0016 'International Tables Vol C Tables 4.2.6.8 and 6.1.1.4'
H H 0.0000 0.0000 'International Tables Vol C Tables 4.2.6.8 and 6.1.1.4'
B B 0.0013 0.0007 'International Tables Vol C Tables 4.2.6.8 and 6.1.1.4'
F F 0.0171 0.0103 'International Tables Vol C Tables 4.2.6.8 and 6.1.1.4'
N N 0.0061 0.0033 'International Tables Vol C Tables 4.2.6.8 and 6.1.1.4'
O O 0.0106 0.0060 'International Tables Vol C Tables 4.2.6.8 and 6.1.1.4'

loop_
_geom_angle_atom_site_label_1
_geom_angle_atom_site_label_2
_geom_angle_atom_site_label_3
_geom_angle
C15 O1 B1 124.6(2)
C1 N1 B1 119.2(2)
C13 N1 C1 120.8(2)
C13 N1 B1 119.9(2)
C2 C1 N1 120.2(3)
C6 C1 N1 120.4(3)
C6 C1 C2 119.3(3)
C1 C2 H2 119.9
C3 C2 C1 120.2(3)
C3 C2 H2 119.9
C2 C3 H3 119.5
C2 C3 C4 121.1(3)
C4 C3 H3 119.5
C3 C4 H4 120.4
C5 C4 C3 119.3(3)
C5 C4 H4 120.4
C4 C5 H5 119.1
C4 C5 C6 121.8(3)
C6 C5 H5 119.1
C1 C6 C5 118.3(3)
C1 C6 C7 119.8(3)
C5 C6 C7 121.9(3)
C8 C7 C6 122.9(3)
C12 C7 C6 118.5(3)
C12 C7 C8 118.6(3)
C7 C8 H8 119.4
C9 C8 C7 121.2(3)
C9 C8 H8 119.4
C8 C9 H9 120.0
C8 C9 C10 120.0(3)
C10 C9 H9 120.0
C9 C10 H10 119.5
C11 C10 C9 120.9(3)
C11 C10 H10 119.5
C10 C11 H11 119.8
C10 C11 C12 120.3(3)
C12 C11 H11 119.8
C7 C12 C11 119.1(3)
C7 C12 C13 119.7(3)
C11 C12 C13 121.2(3)
N1 C13 C12 120.6(3)
N1 C13 C14 118.9(3)
C14 C13 C12 120.5(3)
C13 C14 H14 118.2
C15 C14 C13 123.6(3)
C15 C14 H14 118.2
O1 C15 C14 120.9(3)
O1 C15 C16 114.3(3)
C14 C15 C16 124.9(3)
C17 C16 C15 122.1(3)
C21 C16 C15 119.6(3)
C21 C16 C17 118.3(3)
C16 C17 H17 119.7
C18 C17 C16 120.6(3)
C18 C17 H17 119.7
C17 C18 H18 119.7
C17 C18 C19 120.6(3)
C19 C18 H18 119.7
C18 C19 H19 120.2
C20 C19 C18 119.5(4)
C20 C19 H19 120.2
C19 C20 H20 119.9
C19 C20 C21 120.2(4)
C21 C20 H20 119.9
C16 C21 H21 119.6
C20 C21 C16 120.8(3)
C20 C21 H21 119.6
F1 B1 O1 107.4(3)
F1 B1 N1 109.9(2)
F2 B1 F1 110.3(2)
F2 B1 O1 108.6(3)
F2 B1 N1 108.8(3)
O1 B1 N1 111.7(2)
C36 O2 B2 125.4(3)
C22 N2 B2 119.5(2)
C34 N2 C22 121.3(2)
C34 N2 B2 119.0(3)
C23 C22 N2 120.4(3)
C27 C22 N2 120.1(3)
C27 C22 C23 119.5(3)
C22 C23 H23 119.7
C24 C23 C22 120.6(3)
C24 C23 H23 119.7
C23 C24 H24 119.6
C23 C24 C25 120.8(3)
C25 C24 H24 119.6
C24 C25 H25 120.3
C26 C25 C24 119.3(4)
C26 C25 H25 120.3
C25 C26 H26 119.2
C25 C26 C27 121.5(3)
C27 C26 H26 119.2
C22 C27 C26 118.3(3)
C22 C27 C28 119.8(3)
C26 C27 C28 121.8(3)
C29 C28 C27 122.7(3)
C33 C28 C27 118.2(3)
C33 C28 C29 119.0(3)
C28 C29 H29 119.6
C30 C29 C28 120.8(3)
C30 C29 H29 119.6
C29 C30 H30 120.1
C29 C30 C31 119.8(3)
C31 C30 H30 120.1
C30 C31 H31 119.6
C32 C31 C30 120.8(3)
C32 C31 H31 119.6
C31 C32 H32 119.5
C31 C32 C33 120.9(3)
C33 C32 H32 119.5
C28 C33 C32 118.6(3)
C28 C33 C34 120.0(3)
C32 C33 C34 121.4(3)
N2 C34 C33 120.4(3)
N2 C34 C35 119.3(3)
C35 C34 C33 120.4(3)
C34 C35 H35 118.0
C36 C35 C34 123.9(3)
C36 C35 H35 118.0
O2 C36 C35 120.0(3)
O2 C36 C37 115.0(3)
C35 C36 C37 124.9(3)
C38 C37 C36 119.9(3)
C42 C37 C36 121.7(3)
C42 C37 C38 118.4(3)
C37 C38 H38 119.7
C39 C38 C37 120.6(3)
C39 C38 H38 119.7
C38 C39 H39 120.1
C40 C39 C38 119.9(3)
C40 C39 H39 120.1
C39 C40 H40 119.8
C39 C40 C41 120.5(3)
C41 C40 H40 119.8
C40 C41 H41 120.2
C42 C41 C40 119.7(3)
C42 C41 H41 120.2
C37 C42 H42 119.5
C41 C42 C37 120.9(3)
C41 C42 H42 119.5
F3 B2 O2 109.6(3)
F3 B2 N2 107.5(2)
F4 B2 F3 110.5(3)
F4 B2 O2 107.3(3)
F4 B2 N2 110.5(3)
O2 B2 N2 111.5(2)

loop_
_geom_bond_atom_site_label_1
_geom_bond_atom_site_label_2
_geom_bond_distance
F1 B1 1.375(4)
F2 B1 1.375(4)
O1 C15 1.320(3)
O1 B1 1.448(4)
N1 C1 1.411(4)
N1 C13 1.349(3)
N1 B1 1.588(4)
C1 C2 1.402(4)
C1 C6 1.398(4)
C2 H2 0.9300
C2 C3 1.367(5)
C3 H3 0.9300
C3 C4 1.377(5)
C4 H4 0.9300
C4 C5 1.364(5)
C5 H5 0.9300
C5 C6 1.404(5)
C6 C7 1.447(4)
C7 C8 1.410(4)
C7 C12 1.400(4)
C8 H8 0.9300
C8 C9 1.364(4)
C9 H9 0.9300
C9 C10 1.382(5)
C10 H10 0.9300
C10 C11 1.362(4)
C11 H11 0.9300
C11 C12 1.417(4)
C12 C13 1.451(4)
C13 C14 1.422(4)
C14 H14 0.9300
C14 C15 1.340(4)
C15 C16 1.480(4)
C16 C17 1.389(4)
C16 C21 1.389(4)
C17 H17 0.9300
C17 C18 1.373(5)
C18 H18 0.9300
C18 C19 1.379(5)
C19 H19 0.9300
C19 C20 1.370(5)
C20 H20 0.9300
C20 C21 1.385(5)
C21 H21 0.9300
F3 B2 1.371(4)
F4 B2 1.364(4)
O2 C36 1.318(3)
O2 B2 1.435(5)
N2 C22 1.410(4)
N2 C34 1.343(3)
N2 B2 1.598(4)
C22 C23 1.400(4)
C22 C27 1.398(4)
C23 H23 0.9300
C23 C24 1.367(5)
C24 H24 0.9300
C24 C25 1.385(5)
C25 H25 0.9300
C25 C26 1.369(5)
C26 H26 0.9300
C26 C27 1.409(5)
C27 C28 1.454(4)
C28 C29 1.407(4)
C28 C33 1.398(4)
C29 H29 0.9300
C29 C30 1.374(5)
C30 H30 0.9300
C30 C31 1.375(5)
C31 H31 0.9300
C31 C32 1.362(5)
C32 H32 0.9300
C32 C33 1.410(4)
C33 C34 1.450(4)
C34 C35 1.415(4)
C35 H35 0.9300
C35 C36 1.340(4)
C36 C37 1.464(5)
C37 C38 1.392(4)
C37 C42 1.391(4)
C38 H38 0.9300
C38 C39 1.379(5)
C39 H39 0.9300
C39 C40 1.372(5)
C40 H40 0.9300
C40 C41 1.379(5)
C41 H41 0.9300
C41 C42 1.373(5)
C42 H42 0.9300

loop_
_geom_torsion_atom_site_label_1
_geom_torsion_atom_site_label_2
_geom_torsion_atom_site_label_3
_geom_torsion_atom_site_label_4
_geom_torsion
O1 C15 C16 C17 178.3(3)
O1 C15 C16 C21 -2.0(4)
N1 C1 C2 C3 178.3(3)
N1 C1 C6 C5 -179.1(2)
N1 C1 C6 C7 -1.4(4)
N1 C13 C14 C15 0.0(4)
C1 N1 C13 C12 -0.9(3)
C1 N1 C13 C14 178.4(2)
C1 N1 B1 F1 59.3(3)
C1 N1 B1 F2 -61.6(3)
C1 N1 B1 O1 178.4(2)
C1 C2 C3 C4 1.2(5)
C1 C6 C7 C8 -180.0(3)
C1 C6 C7 C12 -1.5(4)
C2 C1 C6 C5 0.7(4)
C2 C1 C6 C7 178.4(2)
C2 C3 C4 C5 -0.2(5)
C3 C4 C5 C6 -0.6(5)
C4 C5 C6 C1 0.4(4)
C4 C5 C6 C7 -177.4(3)
C5 C6 C7 C8 -2.3(4)
C5 C6 C7 C12 176.2(3)
C6 C1 C2 C3 -1.5(4)
C6 C7 C8 C9 176.9(3)
C6 C7 C12 C11 -176.6(2)
C6 C7 C12 C13 3.1(3)
C7 C8 C9 C10 0.1(5)
C7 C12 C13 N1 -2.0(3)
C7 C12 C13 C14 178.7(2)
C8 C7 C12 C11 2.0(4)
C8 C7 C12 C13 -178.3(2)
C8 C9 C10 C11 1.1(5)
C9 C10 C11 C12 -0.7(5)
C10 C11 C12 C7 -0.9(4)
C10 C11 C12 C13 179.4(3)
C11 C12 C13 N1 177.7(2)
C11 C12 C13 C14 -1.6(4)
C12 C7 C8 C9 -1.6(4)
C12 C13 C14 C15 179.3(2)
C13 N1 C1 C2 -177.2(2)
C13 N1 C1 C6 2.6(4)
C13 N1 B1 F1 -125.9(3)
C13 N1 B1 F2 113.2(3)
C13 N1 B1 O1 -6.8(3)
C13 C14 C15 O1 -0.1(4)
C13 C14 C15 C16 -179.7(3)
C14 C15 C16 C17 -2.1(4)
C14 C15 C16 C21 177.6(3)
C15 O1 B1 F1 127.6(3)
C15 O1 B1 F2 -113.1(3)
C15 O1 B1 N1 7.0(4)
C15 C16 C17 C18 -179.2(3)
C15 C16 C21 C20 -179.4(3)
C16 C17 C18 C19 -1.2(5)
C17 C16 C21 C20 0.2(4)
C17 C18 C19 C20 -0.3(5)
C18 C19 C20 C21 1.7(5)
C19 C20 C21 C16 -1.7(5)
C21 C16 C17 C18 1.2(4)
B1 O1 C15 C14 -4.0(4)
B1 O1 C15 C16 175.6(2)
B1 N1 C1 C2 -2.4(4)
B1 N1 C1 C6 177.4(2)
B1 N1 C13 C12 -175.6(2)
B1 N1 C13 C14 3.7(3)
O2 C36 C37 C38 0.7(4)
O2 C36 C37 C42 -178.9(3)
N2 C22 C23 C24 -178.7(3)
N2 C22 C27 C26 179.8(2)
N2 C22 C27 C28 -2.3(4)
N2 C34 C35 C36 -0.1(4)
C22 N2 C34 C33 2.5(4)
C22 N2 C34 C35 -177.9(3)
C22 N2 B2 F3 -65.7(3)
C22 N2 B2 F4 54.9(3)
C22 N2 B2 O2 174.2(2)
C22 C23 C24 C25 -1.7(5)
C22 C27 C28 C29 -177.7(3)
C22 C27 C28 C33 0.8(4)
C23 C22 C27 C26 -0.4(4)
C23 C22 C27 C28 177.5(2)
C23 C24 C25 C26 0.9(5)
C24 C25 C26 C27 0.2(5)
C25 C26 C27 C22 -0.5(4)
C25 C26 C27 C28 -178.3(3)
C26 C27 C28 C29 0.1(4)
C26 C27 C28 C33 178.7(3)
C27 C22 C23 C24 1.5(4)
C27 C28 C29 C30 176.5(3)
C27 C28 C33 C32 -176.6(2)
C27 C28 C33 C34 2.2(4)
C28 C29 C30 C31 0.0(5)
C28 C33 C34 N2 -3.9(4)
C28 C33 C34 C35 176.4(3)
C29 C28 C33 C32 2.0(4)
C29 C28 C33 C34 -179.2(2)
C29 C30 C31 C32 2.0(5)
C30 C31 C32 C33 -2.0(5)
C31 C32 C33 C28 -0.1(4)
C31 C32 C33 C34 -178.8(3)
C32 C33 C34 N2 174.8(2)
C32 C33 C34 C35 -4.8(4)
C33 C28 C29 C30 -2.0(4)
C33 C34 C35 C36 179.5(2)
C34 N2 C22 C23 -179.2(2)
C34 N2 C22 C27 0.6(4)
C34 N2 B2 F3 109.1(3)
C34 N2 B2 F4 -130.3(3)
C34 N2 B2 O2 -11.0(4)
C34 C35 C36 O2 -3.2(5)
C34 C35 C36 C37 176.0(3)
C35 C36 C37 C38 -178.5(3)
C35 C36 C37 C42 1.8(4)
C36 O2 B2 F3 -110.5(3)
C36 O2 B2 F4 129.5(3)
C36 O2 B2 N2 8.4(4)
C36 C37 C38 C39 179.3(3)
C36 C37 C42 C41 179.6(3)
C37 C38 C39 C40 1.6(5)
C38 C37 C42 C41 -0.1(5)
C38 C39 C40 C41 -1.0(5)
C39 C40 C41 C42 -0.1(5)
C40 C41 C42 C37 0.6(5)
C42 C37 C38 C39 -1.0(4)
B2 O2 C36 C35 -1.9(5)
B2 O2 C36 C37 178.9(3)
B2 N2 C22 C23 -4.5(4)
B2 N2 C22 C27 175.3(2)
B2 N2 C34 C33 -172.2(2)
B2 N2 C34 C35 7.4(4)
